data_4071301
loop_
_publ_author_name
'Wu, Ji-Qian'
'Pan, Li'
'Hu, Ning-Hai'
'Li, Yue-Sheng'

_publ_section_title
;
 Synthesis, Structural Characterization, and Ethylene Polymerization
 Behavior of the Vanadium(III) Complexes Bearing Salicylaldiminato Ligands
;
_journal_issue 15
_journal_name_full Organometallics
_journal_page_first 3840
_journal_paper_doi 10.1021/om800097b
_journal_volume 27
_journal_year 2008
_chemical_formula_sum 'C21 H24 Br2 Cl2 N O3 V'
_chemical_formula_weight 620.07
_chemical_name_systematic
; 
 ? 
;
_space_group_IT_number 2
_symmetry_cell_setting triclinic
_symmetry_space_group_name_Hall '-P 1'
_symmetry_space_group_name_H-M 'P -1'
_atom_sites_solution_hydrogens geom
_atom_sites_solution_primary direct
_atom_sites_solution_secondary difmap
_audit_creation_method SHELXL-97
_cell_angle_alpha 106.9170(10)
_cell_angle_beta 92.6990(10)
_cell_angle_gamma 103.1800(10)
_cell_formula_units_Z 2
_cell_length_a 7.7892(7)
_cell_length_b 11.9960(11)
_cell_length_c 13.9022(13)
_cell_measurement_reflns_used 3438
_cell_measurement_temperature 187(2)
_cell_measurement_theta_max 26.04
_cell_measurement_theta_min 2.71
_cell_volume 1201.06(19)
_computing_cell_refinement 'Bruker SMART'
_computing_data_collection 'Bruker SMART'
_computing_data_reduction 'Bruker SAINT'
_computing_molecular_graphics 'Bruker SHELXTL'
_computing_publication_material 'Bruker SHELXTL'
_computing_structure_refinement 'SHELXL-97 (Sheldrick, 1997)'
_computing_structure_solution 'SHELXS-97 (Sheldrick, 1990)'
_diffrn_ambient_temperature 187(2)
_diffrn_measured_fraction_theta_full 0.973
_diffrn_measured_fraction_theta_max 0.973
_diffrn_measurement_device_type 'CCD area detector'
_diffrn_measurement_method 'phi and omega scans'
_diffrn_radiation_monochromator graphite
_diffrn_radiation_source 'fine-focus sealed tube'
_diffrn_radiation_type MoK\a
_diffrn_radiation_wavelength 0.71073
_diffrn_reflns_av_R_equivalents 0.0124
_diffrn_reflns_av_sigmaI/netI 0.0240
_diffrn_reflns_limit_h_max 9
_diffrn_reflns_limit_h_min -6
_diffrn_reflns_limit_k_max 13
_diffrn_reflns_limit_k_min -14
_diffrn_reflns_limit_l_max 17
_diffrn_reflns_limit_l_min -17
_diffrn_reflns_number 6744
_diffrn_reflns_theta_full 26.04
_diffrn_reflns_theta_max 26.04
_diffrn_reflns_theta_min 1.54
_exptl_absorpt_coefficient_mu 3.985
_exptl_absorpt_correction_T_max 0.5663
_exptl_absorpt_correction_T_min 0.2593
_exptl_absorpt_correction_type multi-scan
_exptl_crystal_density_diffrn 1.715
_exptl_crystal_density_method 'not measured'
_exptl_crystal_F_000 616
_exptl_crystal_size_max 0.46
_exptl_crystal_size_mid 0.26
_exptl_crystal_size_min 0.16
_refine_diff_density_max 1.437
_refine_diff_density_min -0.914
_refine_diff_density_rms 0.072
_refine_ls_extinction_method none
_refine_ls_goodness_of_fit_ref 1.058
_refine_ls_hydrogen_treatment constr
_refine_ls_matrix_type full
_refine_ls_number_parameters 271
_refine_ls_number_reflns 4623
_refine_ls_number_restraints 0
_refine_ls_restrained_S_all 1.058
_refine_ls_R_factor_all 0.0406
_refine_ls_R_factor_gt 0.0330
_refine_ls_shift/su_max 0.001
_refine_ls_shift/su_mean 0.000
_refine_ls_structure_factor_coef Fsqd
_refine_ls_weighting_details 'calc w=1/[\s^2^(Fo^2^)+(0.0496P)^2^+0.6773P] where P=(Fo^2^+2Fc^2^)/3'
_refine_ls_weighting_scheme calc
_refine_ls_wR_factor_gt 0.0853
_refine_ls_wR_factor_ref 0.0895
_reflns_number_gt 3908
_reflns_number_total 4623
_reflns_threshold_expression >2sigma(I)
_cod_data_source_file om800097b-file001.cif
_cod_data_source_block 2k
_cod_depositor_comments
;
The following automatic conversions were performed:

'_symmetry_cell_setting' value 'Triclinic' changed to 'triclinic'
according to /home/saulius/struct/CIF-dictionaries/cif_core.dic
dictionary named 'cif_core.dic' version 2.4.1 from 2010-06-29.

Automatic conversion script
Id: cif_fix_values 1715 2011-07-08 13:25:40Z adriana 
;
_cod_original_sg_symbol_H-M P-1
_cod_database_code 4071301

loop_
_symmetry_equiv_pos_as_xyz
'x, y, z'
'-x, -y, -z'

loop_
_atom_site_label
_atom_site_type_symbol
_atom_site_fract_x
_atom_site_fract_y
_atom_site_fract_z
_atom_site_U_iso_or_equiv
_atom_site_adp_type
_atom_site_occupancy
_atom_site_symmetry_multiplicity
_atom_site_calc_flag
_atom_site_refinement_flags
Br1 Br 1.24458(5) 0.53076(3) 0.28183(3) 0.05679(13) Uani 1 1 d .
Br2 Br 1.65618(5) 0.33391(3) -0.01520(3) 0.04825(12) Uani 1 1 d .
V V 0.93949(6) 0.13937(4) 0.28185(3) 0.02444(12) Uani 1 1 d .
Cl1 Cl 1.09820(10) 0.16615(7) 0.43900(5) 0.03847(18) Uani 1 1 d .
Cl2 Cl 0.77074(9) 0.10480(6) 0.12637(5) 0.03305(16) Uani 1 1 d .
O1 O 1.1027(2) 0.27287(16) 0.26572(14) 0.0306(4) Uani 1 1 d .
O2 O 0.7442(3) 0.00108(17) 0.30524(14) 0.0305(4) Uani 1 1 d .
O3 O 0.7862(3) 0.25442(18) 0.35921(15) 0.0342(5) Uani 1 1 d .
N1 N 1.0885(3) 0.0263(2) 0.19941(16) 0.0263(5) Uani 1 1 d .
C1 C 1.2173(3) 0.2810(2) 0.2001(2) 0.0272(6) Uani 1 1 d .
C2 C 1.3042(4) 0.3950(3) 0.1947(2) 0.0333(6) Uani 1 1 d .
C3 C 1.4320(4) 0.4122(3) 0.1315(2) 0.0357(7) Uani 1 1 d .
H3 H 1.4883 0.4907 0.1303 0.043 Uiso 1 1 calc R
C4 C 1.4762(4) 0.3117(3) 0.0698(2) 0.0326(6) Uani 1 1 d .
C5 C 1.3966(4) 0.1972(3) 0.0707(2) 0.0293(6) Uani 1 1 d .
H5 H 1.4283 0.1298 0.0270 0.035 Uiso 1 1 calc R
C6 C 1.2678(3) 0.1802(2) 0.1368(2) 0.0264(6) Uani 1 1 d .
C7 C 1.2030(3) 0.0588(2) 0.1417(2) 0.0268(6) Uani 1 1 d .
H7 H 1.2485 -0.0023 0.0987 0.032 Uiso 1 1 calc R
C8 C 1.0419(4) -0.0998(2) 0.1907(2) 0.0288(6) Uani 1 1 d .
C9 C 0.9897(4) -0.1868(3) 0.0965(2) 0.0336(6) Uani 1 1 d .
H9 H 0.9929 -0.1640 0.0365 0.040 Uiso 1 1 calc R
C10 C 0.9328(4) -0.3073(3) 0.0906(3) 0.0394(7) Uani 1 1 d .
H10 H 0.8961 -0.3669 0.0263 0.047 Uiso 1 1 calc R
C11 C 0.9292(5) -0.3414(3) 0.1775(3) 0.0459(8) Uani 1 1 d .
H11 H 0.8896 -0.4239 0.1729 0.055 Uiso 1 1 calc R
C12 C 0.9833(5) -0.2547(3) 0.2712(3) 0.0440(8) Uani 1 1 d .
H12 H 0.9826 -0.2781 0.3309 0.053 Uiso 1 1 calc R
C13 C 1.0386(4) -0.1340(3) 0.2785(2) 0.0359(7) Uani 1 1 d .
H13 H 1.0741 -0.0747 0.3430 0.043 Uiso 1 1 calc R
C14 C 0.6155(4) -0.0970(3) 0.2282(2) 0.0387(7) Uani 1 1 d .
H14A H 0.6764 -0.1386 0.1731 0.046 Uiso 1 1 calc R
H14B H 0.5261 -0.0655 0.1987 0.046 Uiso 1 1 calc R
C15 C 0.5293(5) -0.1813(3) 0.2839(3) 0.0568(10) Uani 1 1 d .
H15A H 0.4065 -0.2247 0.2522 0.068 Uiso 1 1 calc R
H15B H 0.5984 -0.2407 0.2853 0.068 Uiso 1 1 calc R
C16 C 0.5305(5) -0.0986(4) 0.3885(3) 0.0566(10) Uani 1 1 d .
H16A H 0.5217 -0.1426 0.4390 0.068 Uiso 1 1 calc R
H16B H 0.4319 -0.0587 0.3914 0.068 Uiso 1 1 calc R
C17 C 0.7091(5) -0.0083(3) 0.4058(2) 0.0451(8) Uani 1 1 d .
H17A H 0.7047 0.0708 0.4525 0.054 Uiso 1 1 calc R
H17B H 0.8027 -0.0369 0.4350 0.054 Uiso 1 1 calc R
C18 C 0.5966(4) 0.2392(3) 0.3366(3) 0.0511(9) Uani 1 1 d .
H18A H 0.5282 0.1632 0.3454 0.061 Uiso 1 1 calc R
H18B H 0.5672 0.2380 0.2662 0.061 Uiso 1 1 calc R
C19 C 0.5560(4) 0.3465(3) 0.4114(3) 0.0499(9) Uani 1 1 d .
H19A H 0.4511 0.3670 0.3848 0.060 Uiso 1 1 calc R
H19B H 0.5356 0.3323 0.4771 0.060 Uiso 1 1 calc R
C20 C 0.7230(6) 0.4429(4) 0.4211(4) 0.0653(11) Uani 1 1 d .
H20A H 0.7353 0.5112 0.4837 0.078 Uiso 1 1 calc R
H20B H 0.7266 0.4730 0.3619 0.078 Uiso 1 1 calc R
C21 C 0.8664(5) 0.3754(3) 0.4253(3) 0.0512(9) Uani 1 1 d .
H21A H 0.9754 0.4123 0.4005 0.061 Uiso 1 1 calc R
H21B H 0.8967 0.3754 0.4952 0.061 Uiso 1 1 calc R

loop_
_atom_site_aniso_label
_atom_site_aniso_U_11
_atom_site_aniso_U_22
_atom_site_aniso_U_33
_atom_site_aniso_U_23
_atom_site_aniso_U_13
_atom_site_aniso_U_12
Br1 0.0653(3) 0.02761(17) 0.0808(3) 0.01492(17) 0.0355(2) 0.01522(16)
Br2 0.0460(2) 0.0495(2) 0.0459(2) 0.01548(15) 0.02192(15) 0.00140(15)
V 0.0234(2) 0.0265(2) 0.0234(2) 0.00727(18) 0.00457(18) 0.00638(18)
Cl1 0.0379(4) 0.0442(4) 0.0299(4) 0.0102(3) -0.0033(3) 0.0069(3)
Cl2 0.0358(4) 0.0387(4) 0.0262(3) 0.0096(3) 0.0026(3) 0.0132(3)
O1 0.0293(10) 0.0264(10) 0.0359(10) 0.0079(8) 0.0115(8) 0.0078(8)
O2 0.0302(10) 0.0338(10) 0.0265(10) 0.0106(8) 0.0077(8) 0.0034(8)
O3 0.0260(10) 0.0349(11) 0.0338(11) -0.0008(9) 0.0035(8) 0.0074(8)
N1 0.0280(12) 0.0268(12) 0.0256(11) 0.0090(9) 0.0026(9) 0.0092(9)
C1 0.0240(13) 0.0287(14) 0.0285(14) 0.0079(11) 0.0016(11) 0.0074(11)
C2 0.0336(15) 0.0303(15) 0.0381(16) 0.0118(12) 0.0057(13) 0.0107(12)
C3 0.0366(16) 0.0309(15) 0.0419(17) 0.0172(13) 0.0078(13) 0.0047(12)
C4 0.0284(14) 0.0419(17) 0.0303(14) 0.0163(13) 0.0084(12) 0.0068(12)
C5 0.0257(14) 0.0367(15) 0.0273(14) 0.0116(12) 0.0046(11) 0.0090(12)
C6 0.0237(13) 0.0299(14) 0.0263(13) 0.0091(11) 0.0014(11) 0.0078(11)
C7 0.0245(13) 0.0280(14) 0.0273(13) 0.0054(11) 0.0038(11) 0.0098(11)
C8 0.0250(14) 0.0298(14) 0.0362(15) 0.0127(12) 0.0079(12) 0.0115(11)
C9 0.0321(15) 0.0335(15) 0.0368(16) 0.0124(13) 0.0048(12) 0.0095(12)
C10 0.0374(17) 0.0306(16) 0.0452(18) 0.0042(13) 0.0013(14) 0.0094(13)
C11 0.0461(19) 0.0302(16) 0.067(2) 0.0206(16) 0.0120(17) 0.0117(14)
C12 0.053(2) 0.0409(18) 0.0467(19) 0.0236(15) 0.0091(16) 0.0148(15)
C13 0.0428(17) 0.0348(16) 0.0340(15) 0.0127(13) 0.0056(13) 0.0146(14)
C14 0.0349(16) 0.0355(16) 0.0366(16) 0.0060(13) 0.0067(13) -0.0030(13)
C15 0.055(2) 0.045(2) 0.063(2) 0.0160(18) 0.0159(19) -0.0044(17)
C16 0.054(2) 0.062(2) 0.049(2) 0.0240(18) 0.0172(17) -0.0058(18)
C17 0.049(2) 0.057(2) 0.0301(16) 0.0201(15) 0.0130(14) 0.0046(16)
C18 0.0296(17) 0.059(2) 0.054(2) -0.0021(17) -0.0006(15) 0.0163(16)
C19 0.0368(18) 0.059(2) 0.049(2) 0.0015(17) 0.0028(15) 0.0216(16)
C20 0.064(3) 0.045(2) 0.082(3) 0.004(2) 0.020(2) 0.0236(19)
C21 0.0422(19) 0.0401(18) 0.056(2) -0.0067(16) 0.0073(16) 0.0080(15)

loop_
_atom_type_symbol
_atom_type_description
_atom_type_scat_dispersion_real
_atom_type_scat_dispersion_imag
_atom_type_scat_source
C C 0.0033 0.0016 'International Tables Vol C Tables 4.2.6.8 and 6.1.1.4'
H H 0.0000 0.0000 'International Tables Vol C Tables 4.2.6.8 and 6.1.1.4'
N N 0.0061 0.0033 'International Tables Vol C Tables 4.2.6.8 and 6.1.1.4'
O O 0.0106 0.0060 'International Tables Vol C Tables 4.2.6.8 and 6.1.1.4'
Cl Cl 0.1484 0.1585 'International Tables Vol C Tables 4.2.6.8 and 6.1.1.4'
V V 0.3005 0.5294 'International Tables Vol C Tables 4.2.6.8 and 6.1.1.4'
Br Br -0.2901 2.4595 'International Tables Vol C Tables 4.2.6.8 and 6.1.1.4'

loop_
_geom_angle_atom_site_label_1
_geom_angle_atom_site_label_2
_geom_angle_atom_site_label_3
_geom_angle
O1 V O2 174.99(8)
O1 V N1 89.18(8)
O2 V N1 95.78(8)
O1 V O3 90.02(8)
O2 V O3 85.00(8)
N1 V O3 177.64(8)
O1 V Cl2 92.00(7)
O2 V Cl2 87.62(6)
N1 V Cl2 86.84(6)
O3 V Cl2 90.96(6)
O1 V Cl1 90.82(7)
O2 V Cl1 89.56(6)
N1 V Cl1 93.35(6)
O3 V Cl1 88.88(6)
Cl2 V Cl1 177.18(3)
C1 O1 V 131.45(17)
C17 O2 C14 108.8(2)
C17 O2 V 123.68(18)
C14 O2 V 127.47(16)
C21 O3 C18 109.6(2)
C21 O3 V 122.30(18)
C18 O3 V 126.39(18)
C7 N1 C8 116.2(2)
C7 N1 V 123.35(18)
C8 N1 V 119.45(16)
O1 C1 C2 119.5(2)
O1 C1 C6 123.5(2)
C2 C1 C6 116.9(2)
C3 C2 C1 123.3(3)
C3 C2 Br1 119.1(2)
C1 C2 Br1 117.5(2)
C2 C3 C4 118.2(3)
C2 C3 H3 120.9
C4 C3 H3 120.9
C5 C4 C3 121.8(3)
C5 C4 Br2 119.4(2)
C3 C4 Br2 118.8(2)
C4 C5 C6 119.8(3)
C4 C5 H5 120.1
C6 C5 H5 120.1
C5 C6 C1 120.0(2)
C5 C6 C7 116.9(2)
C1 C6 C7 123.0(2)
N1 C7 C6 125.8(2)
N1 C7 H7 117.1
C6 C7 H7 117.1
C9 C8 C13 120.0(3)
C9 C8 N1 120.6(2)
C13 C8 N1 119.3(2)
C10 C9 C8 119.5(3)
C10 C9 H9 120.2
C8 C9 H9 120.2
C11 C10 C9 120.6(3)
C11 C10 H10 119.7
C9 C10 H10 119.7
C10 C11 C12 119.7(3)
C10 C11 H11 120.1
C12 C11 H11 120.1
C13 C12 C11 120.4(3)
C13 C12 H12 119.8
C11 C12 H12 119.8
C12 C13 C8 119.7(3)
C12 C13 H13 120.1
C8 C13 H13 120.1
O2 C14 C15 105.0(3)
O2 C14 H14A 110.7
C15 C14 H14A 110.7
O2 C14 H14B 110.7
C15 C14 H14B 110.7
H14A C14 H14B 108.8
C16 C15 C14 103.3(3)
C16 C15 H15A 111.1
C14 C15 H15A 111.1
C16 C15 H15B 111.1
C14 C15 H15B 111.1
H15A C15 H15B 109.1
C15 C16 C17 102.6(3)
C15 C16 H16A 111.2
C17 C16 H16A 111.2
C15 C16 H16B 111.2
C17 C16 H16B 111.2
H16A C16 H16B 109.2
O2 C17 C16 105.2(3)
O2 C17 H17A 110.7
C16 C17 H17A 110.7
O2 C17 H17B 110.7
C16 C17 H17B 110.7
H17A C17 H17B 108.8
O3 C18 C19 105.0(3)
O3 C18 H18A 110.8
C19 C18 H18A 110.8
O3 C18 H18B 110.8
C19 C18 H18B 110.8
H18A C18 H18B 108.8
C20 C19 C18 101.6(3)
C20 C19 H19A 111.4
C18 C19 H19A 111.4
C20 C19 H19B 111.4
C18 C19 H19B 111.4
H19A C19 H19B 109.3
C19 C20 C21 101.9(3)
C19 C20 H20A 111.4
C21 C20 H20A 111.4
C19 C20 H20B 111.4
C21 C20 H20B 111.4
H20A C20 H20B 109.3
O3 C21 C20 104.0(3)
O3 C21 H21A 111.0
C20 C21 H21A 111.0
O3 C21 H21B 111.0
C20 C21 H21B 111.0
H21A C21 H21B 109.0

loop_
_geom_bond_atom_site_label_1
_geom_bond_atom_site_label_2
_geom_bond_distance
Br1 C2 1.893(3)
Br2 C4 1.898(3)
V O1 1.8813(19)
V O2 2.0931(19)
V N1 2.107(2)
V O3 2.1203(19)
V Cl2 2.3525(8)
V Cl1 2.3581(8)
O1 C1 1.314(3)
O2 C17 1.468(3)
O2 C14 1.471(3)
O3 C21 1.448(4)
O3 C18 1.453(4)
N1 C7 1.297(3)
N1 C8 1.440(3)
C1 C2 1.406(4)
C1 C6 1.422(4)
C2 C3 1.379(4)
C3 C4 1.386(4)
C3 H3 0.9500
C4 C5 1.377(4)
C5 C6 1.412(4)
C5 H5 0.9500
C6 C7 1.451(4)
C7 H7 0.9500
C8 C9 1.390(4)
C8 C13 1.395(4)
C9 C10 1.389(4)
C9 H9 0.9500
C10 C11 1.382(5)
C10 H10 0.9500
C11 C12 1.384(5)
C11 H11 0.9500
C12 C13 1.384(4)
C12 H12 0.9500
C13 H13 0.9500
C14 C15 1.506(4)
C14 H14A 0.9900
C14 H14B 0.9900
C15 C16 1.501(5)
C15 H15A 0.9900
C15 H15B 0.9900
C16 C17 1.515(5)
C16 H16A 0.9900
C16 H16B 0.9900
C17 H17A 0.9900
C17 H17B 0.9900
C18 C19 1.509(5)
C18 H18A 0.9900
C18 H18B 0.9900
C19 C20 1.501(6)
C19 H19A 0.9900
C19 H19B 0.9900
C20 C21 1.530(5)
C20 H20A 0.9900
C20 H20B 0.9900
C21 H21A 0.9900
C21 H21B 0.9900
